data_2010271
loop_
_publ_author_name
'Meyers, Cal Y.'
'Lutfi, Hisham G.'
'Kolb, Vera M.'
'Robinson, Paul D.'

_publ_section_title
;
 Racemic 1-methyl-1,2,4-triazolidine-3,5-dione (1-methylurazole).
 Definitive characterization of pyramidal hydrazide N atoms and
 racemate intermolecular hydrogen bonding
;
_journal_issue 12
_journal_name_full 'Acta Crystallographica Section C'
_journal_page_first 1925
_journal_page_last 1928
_journal_paper_doi 10.1107/S010827019400449X
_journal_volume 50
_journal_year 1994
_chemical_formula_moiety 'C3 H5 N3 O2'
_chemical_formula_sum 'C3 H5 N3 O2'
_chemical_formula_weight 115.09
_chemical_name_common 1-methylurazole
_chemical_name_systematic
;
1-methyl-1,2,4-triazolidine-3,5-dione
;
_space_group_IT_number 33
_symmetry_cell_setting orthorhombic
_symmetry_space_group_name_Hall 'P 2c -2n'
_symmetry_space_group_name_H-M 'P n a 21'
_cell_angle_alpha 90.0
_cell_angle_beta 90.0
_cell_angle_gamma 90.0
_cell_formula_units_Z 4
_cell_length_a 19.132(2)
_cell_length_b 6.7170(10)
_cell_length_c 3.891(2)
_cell_measurement_reflns_used 24
_cell_measurement_temperature 296
_cell_measurement_theta_max 21.8
_cell_measurement_theta_min 19.0
_cell_volume 500.0(3)
_computing_cell_refinement 'MSC/AFC Diffractometer Control Software'
_computing_data_collection
;
MSC/AFC Diffractometer Control Software (Molecular Structure Corporation,
1988)
;
_computing_data_reduction
;
TEXSAN PROCESS (Molecular Structure Corporation, 1985)
;
_computing_molecular_graphics 'ORTEP (Johnson, 1965) TEXSAN'
_computing_publication_material 'FINISH TEXSAN'
_computing_structure_refinement 'LS TEXSAN'
_computing_structure_solution 'SHELXS86 (Sheldrick, 1985)'
_diffrn_ambient_temperature 296
_diffrn_measurement_device 'Rigaku AFC5S diffractometer'
_diffrn_measurement_method \w
_diffrn_radiation_monochromator graphite
_diffrn_radiation_source x-ray_tube
_diffrn_radiation_type 'Mo K\a'
_diffrn_radiation_wavelength 0.71069
_diffrn_reflns_av_R_equivalents 0.020
_diffrn_reflns_limit_h_max 7
_diffrn_reflns_limit_h_min 0
_diffrn_reflns_limit_k_max 22
_diffrn_reflns_limit_k_min 0
_diffrn_reflns_limit_l_max 4
_diffrn_reflns_limit_l_min -4
_diffrn_reflns_number 997
_diffrn_reflns_theta_max 25
_diffrn_reflns_theta_min 1.75
_diffrn_standards_decay_% -2.7
_diffrn_standards_interval_count 100
_diffrn_standards_number 3
_exptl_absorpt_correction_type none
_exptl_crystal_colour colorless
_exptl_crystal_density_diffrn 1.528
_exptl_crystal_description tabular
_exptl_crystal_F_000 240
_exptl_crystal_size_max 0.43
_exptl_crystal_size_mid 0.25
_exptl_crystal_size_min 0.14
_refine_diff_density_max 0.11
_refine_diff_density_min -0.10
_refine_ls_abs_structure_details
;
The absolute configuration of the structure was not determined.
;
_refine_ls_extinction_coef 0.8E-5(1)
_refine_ls_extinction_method 'Zachariasen (1963) type 2 Gaussian isotropic'
_refine_ls_goodness_of_fit_obs 1.47
_refine_ls_hydrogen_treatment noref
_refine_ls_matrix_type full
_refine_ls_number_parameters 81
_refine_ls_number_reflns 448
_refine_ls_R_factor_obs 0.026
_refine_ls_shift/esd_max 0.0002
_refine_ls_structure_factor_coef F
_refine_ls_weighting_details 'w = 4F~o~^2^/\s^2^(F~o~^2^)'
_refine_ls_weighting_scheme calc
_refine_ls_wR_factor_obs 0.032
_reflns_number_observed 448
_reflns_number_total 513
_reflns_observed_criterion '[I > 3.0\s(I)]'
_cod_data_source_file cr1122.cif
_cod_data_source_block default
_cod_depositor_comments
;
The following automatic conversions were performed:

'_refine_ls_weighting_scheme' value 'w = 4F~o~^2^/\s^2^(F~o~^2^)' was
changed to 'calc'. New tag '_refine_ls_weighting_details' was
created. The value of the new tag was set to 'w =
4F~o~^2^/\s^2^(F~o~^2^)'.

Automatic conversion script
Id: cif_fix_values 3143 2015-03-26 13:38:13Z robertas 
;
_cod_original_cell_volume 500.1(3)
_cod_database_code 2010271

loop_
_symmetry_equiv_pos_as_xyz
x,y,z
-x,-y,1/2+z
1/2-x,1/2+y,1/2+z
1/2+x,1/2-y,z

loop_
_atom_site_aniso_label
_atom_site_aniso_U_11
_atom_site_aniso_U_22
_atom_site_aniso_U_33
_atom_site_aniso_U_12
_atom_site_aniso_U_13
_atom_site_aniso_U_23
O7 0.0288(7) 0.0410(10) 0.0680(10) 0.0011(7) -0.0130(10) -0.0130(10)
O8 0.0287(8) 0.0470(10) 0.083(2) -0.0057(7) -0.0070(10) -0.0170(10)
N1 0.0290(10) 0.0310(10) 0.0550(10) 0.0001(7) 0.0050(10) -0.0080(10)
N2 0.0211(9) 0.0330(10) 0.0490(10) 0.0028(8) 0.0030(10) -0.0040(10)
N4 0.0210(10) 0.0340(10) 0.055(2) 0.0028(7) -0.0001(9) -0.0070(10)
C3 0.0220(10) 0.0330(10) 0.0440(10) 0.0010(10) -0.0010(10) 0.0000(10)
C5 0.0300(10) 0.0340(10) 0.045(2) -0.0020(10) 0.0000(10) -0.0050(10)
C6 0.060(2) 0.0340(10) 0.055(2) 0.0030(10) 0.0020(10) -0.0080(10)

loop_
_atom_site_label
_atom_site_fract_x
_atom_site_fract_y
_atom_site_fract_z
_atom_site_U_iso_or_equiv
_atom_site_thermal_displace_type
_atom_site_calc_flag
_atom_site_calc_attached_atom
O7 0.06337(7) 0.3279(2) 0.2987 0.0460(10) Uani ? ?
O8 0.24426(8) 0.6602(3) 0.8160(10) 0.0530(10) Uani ? ?
N1 0.12581(8) 0.7240(3) 0.7610(10) 0.0380(10) Uani ? ?
N2 0.07210(10) 0.6327(3) 0.5730(10) 0.0340(10) Uani ? ?
N4 0.16633(9) 0.4531(3) 0.5300(10) 0.0370(10) Uani ? ?
C3 0.09660(10) 0.4564(3) 0.4520(10) 0.0330(10) Uani ? ?
C5 0.18530(10) 0.6195(3) 0.7130(10) 0.0360(10) Uani ? ?
C6 0.11990(10) 0.9296(4) 0.8640(10) 0.0500(10) Uani ? ?
H2 0.0300(10) 0.652(3) 0.663(7) 0.052(9) Uiso ? ?
H4 0.197(2) 0.359(3) 0.450(10) 0.056(8) Uiso ? ?
H6a 0.0800 0.9455 1.0068 0.059 Uiso calc C6
H6b 0.1151 1.0109 0.6655 0.059 Uiso calc C6
H6c 0.1606 0.9677 0.9867 0.059 Uiso calc C6

loop_
_atom_type_symbol
_atom_type_scat_dispersion_real
_atom_type_scat_dispersion_imag
_atom_type_scat_source
C .002 .002 International_Tables_Vol_IV_Table_2.3.1
H 0 0 International_Tables_Vol_IV_Table_2.3.1
O .008 .006 International_Tables_Vol_IV_Table_2.3.1
N .004 .003 International_Tables_Vol_IV_Table_2.3.1

loop_
_geom_angle_atom_site_label_1
_geom_angle_atom_site_label_2
_geom_angle_atom_site_label_3
_geom_angle_site_symmetry_3
_geom_angle
_geom_angle_publ_flag
N2 N1 C5 . 108.5(2) yes
N2 N1 C6 . 120.4(2) yes
C5 N1 C6 . 127.1(2) yes
N1 N2 C3 . 108.1(2) yes
N1 N2 H2 . 113(2) yes
C3 N2 H2 . 125(2) yes
C3 N4 C5 . 111.1(2) yes
C3 N4 H4 . 124(2) yes
C5 N4 H4 . 125(2) yes
O7 C3 N2 . 127.2(2) yes
O7 C3 N4 . 126.9(2) yes
N2 C3 N4 . 105.8(2) yes
O8 C5 N1 . 127.9(2) yes
O8 C5 N4 . 126.4(2) yes
N1 C5 N4 . 105.8(2) yes
N2 H2 O7 2_565 171(2) yes
N4 H4 O8 3_544 177(3) yes
N1 C6 H6a . 109.46 no
N1 C6 H6b . 109.46 no
N1 C6 H6c . 109.46 no
H6a C6 H6b . 109.49 no
H6a C6 H6c . 109.48 no
H6b C6 H6c . 109.48 no

loop_
_geom_bond_atom_site_label_1
_geom_bond_atom_site_label_2
_geom_bond_site_symmetry_1
_geom_bond_site_symmetry_2
_geom_bond_distance
_geom_bond_publ_flag
O7 C3 . . 1.227(3) yes
O8 C5 . . 1.227(3) yes
N1 N2 . . 1.403(3) yes
N1 C5 . . 1.350(3) yes
N1 C6 . . 1.442(3) yes
N2 C3 . . 1.357(3) yes
N4 C3 . . 1.369(3) yes
N4 C5 . . 1.375(3) yes
N2 H2 . . 0.88(3) yes
H2 O7 . 2_565 1.87(3) yes
N2 O7 . 2_565 2.751(3) yes
N4 H4 . . 0.91(3) yes
H4 O8 . 3_544 1.83(3) yes
N4 O8 . 3_544 2.737(3) yes
C6 H6a . . 0.950 no
C6 H6b . . 0.950 no
C6 H6c . . 0.950 no

loop_
_geom_torsion_atom_site_label_1
_geom_torsion_atom_site_label_2
_geom_torsion_atom_site_label_3
_geom_torsion_atom_site_label_4
_geom_torsion
O7 C3 N2 N1 174.0(3)
O7 C3 N2 H2 37(2)
O7 C3 N4 C5 -178.1(3)
O7 C3 N4 H4 7(3)
O8 C5 N1 N2 174.5(3)
O8 C5 N1 C6 17.4(5)
O8 C5 N4 C3 -179.0(3)
O8 C5 N4 H4 -4(3)
N1 N2 C3 N4 -7.3(3)
N1 C5 N4 C3 2.3(3)
N1 C5 N4 H4 177(3)
N2 N1 C5 N4 -6.8(3)
N2 C3 N4 C5 3.2(3)
N2 C3 N4 H4 -172(3)
N4 C3 N2 H2 -144(2)
N4 C5 N1 C6 -163.8(3)
C3 N2 N1 C5 9.0(3)
C3 N2 N1 C6 167.9(2)
C5 N1 N2 H2 152(2)
C6 N1 N2 H2 -49(2)
